data_1540292
loop_
_publ_author_name
'Kohgi, M.'
'Asano, H.'
'Satoh, T.'
'Ito, M.'
'Izumi, T.'
'Ishigaki, T.'

_publ_section_title
;
 Crystal structure analysis of the dense Kondo system CeSix
;
_journal_name_full 'Journal of Magnetism and Magnetic Materials'
_journal_page_first 433
_journal_page_last 434
_journal_volume 90
_journal_year 1990
_chemical_formula_sum 'Ce Si1.8'
_space_group_IT_number 141
_symmetry_space_group_name_Hall 'I 4bw 2bw -1bw'
_symmetry_space_group_name_H-M 'I 41/a m d :1'
_cell_angle_alpha 90
_cell_angle_beta 90
_cell_angle_gamma 90
_cell_formula_units_Z 4
_cell_length_a 4.174
_cell_length_b 4.174
_cell_length_c 13.847
_cell_volume 241.246
_citation_journal_id_ASTM JMMMDC
_cod_data_source_file Kohgi_JMMMDC_1990_1452.cif
_cod_data_source_block Ce1Si1.8
_cod_original_cell_volume 241.2462
_cod_original_sg_symbol_Hall '-I 4bd 2 (x+1/2,y+1/4,z+1/8)'
_cod_original_formula_sum 'Ce1 Si1.8'
_cod_database_code 1540292

loop_
_symmetry_equiv_pos_as_xyz
x,y,z
-y,x+1/2,z+1/4
-x+1/2,-y+1/2,z+1/2
y+1/2,-x,z+3/4
x,-y+1/2,-z+1/4
y+1/2,x+1/2,-z+1/2
-x+1/2,y,-z+3/4
-y,-x,-z
-x,-y+1/2,-z+1/4
y,-x,-z
x-1/2,y,-z-1/4
-y-1/2,x+1/2,-z-1/2
-x,y,z
-y-1/2,-x,z-1/4
x-1/2,-y+1/2,z-1/2
y,x+1/2,z+1/4
x+1/2,y+1/2,z+1/2
-y+1/2,x+1,z+3/4
-x+1,-y+1,z+1
y+1,-x+1/2,z+5/4
x+1/2,-y+1,-z+3/4
y+1,x+1,-z+1
-x+1,y+1/2,-z+5/4
-y+1/2,-x+1/2,-z+1/2
-x+1/2,-y+1,-z+3/4
y+1/2,-x+1/2,-z+1/2
x,y+1/2,-z+1/4
-y,x+1,-z
-x+1/2,y+1/2,z+1/2
-y,-x+1/2,z+1/4
x,-y+1,z
y+1/2,x+1,z+3/4

loop_
_atom_site_label
_atom_site_type_symbol
_atom_site_fract_x
_atom_site_fract_y
_atom_site_fract_z
_atom_site_occupancy
_atom_site_U_iso_or_equiv
Ce1 Ce 0 0 0 1 0.0
Si1 Si 0 0 0.4157 0.9 0.0
